data_1555243
loop_
_publ_author_name
'Chen, Jing-Xing'
'Han, Jian-Wei'
'Wong, Henry N. C.'

_publ_section_title
;
 Synthesis and Chiroptical Properties of Double-Helical (M)- and
 (P)-o-Oligophenylenes.
;
_journal_issue 17
_journal_name_full 'Organic letters'
_journal_page_first 4296
_journal_page_last 4299
_journal_paper_doi 10.1021/acs.orglett.5b02102
_journal_volume 17
_journal_year 2015
_chemical_absolute_configuration ad
_chemical_formula_sum 'C26 H18 Br2 O2'
_chemical_formula_weight 522.22
_space_group_IT_number 20
_space_group_name_Hall 'C 2c 2'
_space_group_name_H-M_alt 'C 2 2 21'
_symmetry_cell_setting orthorhombic
_symmetry_space_group_name_H-M 'C 2 2 21'
_atom_sites_solution_hydrogens geom
_atom_sites_solution_primary direct
_atom_sites_solution_secondary difmap
_audit_creation_method SHELXL-97
_cell_angle_alpha 90.00
_cell_angle_beta 90.00
_cell_angle_gamma 90.00
_cell_formula_units_Z 4
_cell_length_a 9.5385(15)
_cell_length_b 16.362(3)
_cell_length_c 14.106(2)
_cell_measurement_reflns_used 2188
_cell_measurement_temperature 293(2)
_cell_measurement_theta_max 45.485
_cell_measurement_theta_min 4.979
_cell_volume 2201.5(6)
_computing_cell_refinement 'Bruker SMART'
_computing_data_collection 'Bruker SMART'
_computing_data_reduction 'Bruker SHELXTL'
_computing_molecular_graphics 'Bruker SHELXTL'
_computing_publication_material 'Bruker SHELXTL'
_computing_structure_refinement 'SHELXL-97 (Sheldrick, 1997)'
_computing_structure_solution 'SHELXS-97 (Sheldrick, 1990)'
_diffrn_ambient_temperature 293(2)
_diffrn_measured_fraction_theta_full 1.000
_diffrn_measured_fraction_theta_max 1.000
_diffrn_measurement_device_type 'CCD area detector'
_diffrn_measurement_method 'phi and omega scans'
_diffrn_radiation_monochromator graphite
_diffrn_radiation_source 'fine-focus sealed tube'
_diffrn_radiation_type MoK\a
_diffrn_radiation_wavelength 0.71073
_diffrn_reflns_av_R_equivalents 0.0923
_diffrn_reflns_av_sigmaI/netI 0.0760
_diffrn_reflns_limit_h_max 6
_diffrn_reflns_limit_h_min -11
_diffrn_reflns_limit_k_max 18
_diffrn_reflns_limit_k_min -20
_diffrn_reflns_limit_l_max 17
_diffrn_reflns_limit_l_min -16
_diffrn_reflns_number 6029
_diffrn_reflns_theta_full 25.99
_diffrn_reflns_theta_max 25.99
_diffrn_reflns_theta_min 2.47
_exptl_absorpt_coefficient_mu 3.702
_exptl_absorpt_correction_T_max 1.00000
_exptl_absorpt_correction_T_min 0.30781
_exptl_absorpt_correction_type empirical
_exptl_absorpt_process_details sadabs
_exptl_crystal_colour colorless
_exptl_crystal_density_diffrn 1.576
_exptl_crystal_density_method 'not measured'
_exptl_crystal_description prismatic
_exptl_crystal_F_000 1040
_exptl_crystal_size_max 0.369
_exptl_crystal_size_mid 0.337
_exptl_crystal_size_min 0.231
_refine_diff_density_max 0.592
_refine_diff_density_min -0.317
_refine_diff_density_rms 0.081
_refine_ls_abs_structure_details 'Flack H D (1983), Acta Cryst. A39, 876-881'
_refine_ls_abs_structure_Flack 0.031(18)
_refine_ls_extinction_method none
_refine_ls_goodness_of_fit_ref 0.928
_refine_ls_hydrogen_treatment constr
_refine_ls_matrix_type full
_refine_ls_number_parameters 137
_refine_ls_number_reflns 2169
_refine_ls_number_restraints 0
_refine_ls_restrained_S_all 0.928
_refine_ls_R_factor_all 0.0562
_refine_ls_R_factor_gt 0.0455
_refine_ls_shift/su_max 0.029
_refine_ls_shift/su_mean 0.001
_refine_ls_structure_factor_coef Fsqd
_refine_ls_weighting_details 'calc w=1/[\s^2^(Fo^2^)+(0.0524P)^2^+0.0000P] where P=(Fo^2^+2Fc^2^)/3'
_refine_ls_weighting_scheme calc
_refine_ls_wR_factor_gt 0.1026
_refine_ls_wR_factor_ref 0.1057
_reflns_number_gt 1709
_reflns_number_total 2169
_reflns_threshold_expression >2sigma(I)
_cod_data_source_file (S.S)-5.cif
_cod_data_source_block cd29459
_cod_depositor_comments
;
The following automatic conversions were performed:

data item '_symmetry_cell_setting' value 'Orthorhombic' was changed
to 'orthorhombic' in accordance with the
/home/saulius/struct/COD-crude-data/automatic-downloads/DataCite-retrospective/ACS/depositions/lib/dictionaries/cif_core.dic
dictionary named 'cif_core.dic' version 2.4.2 last updated on
2011-04-26.

Automatic conversion script
Id: cif_fix_values 6909 2019-04-08 15:41:33Z antanas 
;
_cod_original_sg_symbol_H-M C222(1)
_cod_database_code 1555243

loop_
_symmetry_equiv_pos_as_xyz
'x, y, z'
'-x, -y, z+1/2'
'-x, y, -z+1/2'
'x, -y, -z'
'x+1/2, y+1/2, z'
'-x+1/2, -y+1/2, z+1/2'
'-x+1/2, y+1/2, -z+1/2'
'x+1/2, -y+1/2, -z'

loop_
_atom_site_label
_atom_site_type_symbol
_atom_site_fract_x
_atom_site_fract_y
_atom_site_fract_z
_atom_site_U_iso_or_equiv
_atom_site_adp_type
_atom_site_occupancy
_atom_site_symmetry_multiplicity
_atom_site_calc_flag
_atom_site_refinement_flags
Br Br -0.15345(6) 0.89558(3) 0.83927(4) 0.0621(2) Uani 1 1 d .
O1 O 0.0110(4) 0.46391(19) 0.6422(2) 0.0570(9) Uani 1 1 d .
C1 C 0.0296(5) 0.7621(3) 0.7996(3) 0.0341(10) Uani 1 1 d .
C2 C -0.0094(5) 0.8195(3) 0.8661(3) 0.0429(12) Uani 1 1 d .
C3 C 0.0514(6) 0.8237(3) 0.9543(3) 0.0506(13) Uani 1 1 d .
H3 H 0.0234 0.8634 0.9975 0.061 Uiso 1 1 calc R
C4 C 0.1537(6) 0.7688(3) 0.9775(3) 0.0572(15) Uani 1 1 d .
H4 H 0.1975 0.7720 1.0363 0.069 Uiso 1 1 calc R
C5 C 0.1924(5) 0.7087(3) 0.9146(3) 0.0467(12) Uani 1 1 d .
H5 H 0.2605 0.6708 0.9318 0.056 Uiso 1 1 calc R
C6 C 0.1304(4) 0.7040(3) 0.8250(3) 0.0378(11) Uani 1 1 d .
C7 C 0.1698(5) 0.6383(3) 0.7583(3) 0.0360(10) Uani 1 1 d .
C8 C 0.3080(5) 0.6329(3) 0.7269(3) 0.0459(12) Uani 1 1 d .
H8 H 0.3733 0.6720 0.7453 0.055 Uiso 1 1 calc R
C9 C 0.3470(5) 0.5701(3) 0.6693(4) 0.0525(12) Uani 1 1 d .
H9 H 0.4401 0.5659 0.6504 0.063 Uiso 1 1 calc R
C10 C 0.2518(5) 0.5129(3) 0.6385(3) 0.0472(12) Uani 1 1 d .
H10 H 0.2796 0.4714 0.5976 0.057 Uiso 1 1 calc R
C11 C 0.1134(4) 0.5178(3) 0.6692(4) 0.0419(11) Uani 1 1 d .
C12 C 0.0728(4) 0.5805(2) 0.7308(3) 0.0335(10) Uani 1 1 d .
C13 C 0.0499(7) 0.3938(4) 0.5974(5) 0.096(2) Uani 1 1 d .
H13A H 0.0790 0.4063 0.5339 0.144 Uiso 1 1 calc R
H13B H -0.0281 0.3568 0.5955 0.144 Uiso 1 1 calc R
H13C H 0.1261 0.3689 0.6311 0.144 Uiso 1 1 calc R

loop_
_atom_site_aniso_label
_atom_site_aniso_U_11
_atom_site_aniso_U_22
_atom_site_aniso_U_33
_atom_site_aniso_U_23
_atom_site_aniso_U_13
_atom_site_aniso_U_12
Br 0.0654(4) 0.0547(3) 0.0661(3) -0.0033(3) 0.0081(3) 0.0120(3)
O1 0.0358(19) 0.051(2) 0.084(2) -0.0184(18) 0.0058(18) 0.0032(17)
C1 0.024(2) 0.037(2) 0.042(2) -0.0014(18) 0.0013(19) -0.009(2)
C2 0.040(3) 0.042(3) 0.046(3) -0.0003(19) 0.004(2) -0.012(2)
C3 0.053(4) 0.057(3) 0.041(3) -0.002(2) 0.000(2) -0.021(3)
C4 0.059(4) 0.069(4) 0.044(3) 0.007(2) -0.019(3) -0.028(3)
C5 0.034(3) 0.054(3) 0.052(3) 0.011(2) -0.010(2) -0.010(2)
C6 0.029(3) 0.037(2) 0.047(2) 0.0116(18) -0.007(2) -0.0089(19)
C7 0.025(3) 0.037(2) 0.046(2) 0.0119(18) -0.001(2) 0.001(2)
C8 0.024(3) 0.054(3) 0.060(3) 0.012(2) -0.006(2) 0.000(2)
C9 0.024(2) 0.071(3) 0.062(3) 0.021(3) 0.006(3) 0.009(3)
C10 0.042(3) 0.048(3) 0.051(3) 0.005(2) 0.008(2) 0.016(2)
C11 0.032(3) 0.042(3) 0.052(3) 0.008(2) 0.002(2) 0.004(2)
C12 0.022(2) 0.038(3) 0.041(2) 0.0046(17) -0.0020(18) 0.0026(19)
C13 0.073(5) 0.080(5) 0.135(6) -0.045(5) 0.017(5) -0.017(4)

loop_
_atom_type_symbol
_atom_type_description
_atom_type_scat_dispersion_real
_atom_type_scat_dispersion_imag
_atom_type_scat_source
C C 0.0033 0.0016 'International Tables Vol C Tables 4.2.6.8 and 6.1.1.4'
H H 0.0000 0.0000 'International Tables Vol C Tables 4.2.6.8 and 6.1.1.4'
O O 0.0106 0.0060 'International Tables Vol C Tables 4.2.6.8 and 6.1.1.4'
Br Br -0.2901 2.4595 'International Tables Vol C Tables 4.2.6.8 and 6.1.1.4'

loop_
_geom_angle_atom_site_label_1
_geom_angle_atom_site_label_2
_geom_angle_atom_site_label_3
_geom_angle
_geom_angle_site_symmetry_3
C13 O1 C11 118.5(4) .
C2 C1 C6 118.3(4) .
C2 C1 C1 122.0(4) 3_556
C6 C1 C1 119.7(4) 3_556
C3 C2 C1 122.4(5) .
C3 C2 Br 117.0(4) .
C1 C2 Br 120.6(3) .
C4 C3 C2 119.1(5) .
C4 C3 H3 120.5 .
C2 C3 H3 120.5 .
C3 C4 C5 120.4(4) .
C3 C4 H4 119.8 .
C5 C4 H4 119.8 .
C4 C5 C6 120.6(5) .
C4 C5 H5 119.7 .
C6 C5 H5 119.7 .
C5 C6 C1 119.0(4) .
C5 C6 C7 120.6(4) .
C1 C6 C7 120.4(4) .
C12 C7 C8 120.2(4) .
C12 C7 C6 120.5(4) .
C8 C7 C6 119.2(4) .
C9 C8 C7 119.7(5) .
C9 C8 H8 120.2 .
C7 C8 H8 120.2 .
C8 C9 C10 121.5(4) .
C8 C9 H9 119.3 .
C10 C9 H9 119.3 .
C9 C10 C11 119.3(5) .
C9 C10 H10 120.4 .
C11 C10 H10 120.4 .
O1 C11 C10 123.6(4) .
O1 C11 C12 116.6(4) .
C10 C11 C12 119.9(4) .
C7 C12 C11 119.4(4) .
C7 C12 C12 121.6(3) 3_556
C11 C12 C12 118.9(3) 3_556
O1 C13 H13A 109.5 .
O1 C13 H13B 109.5 .
H13A C13 H13B 109.5 .
O1 C13 H13C 109.5 .
H13A C13 H13C 109.5 .
H13B C13 H13C 109.5 .

loop_
_geom_bond_atom_site_label_1
_geom_bond_atom_site_label_2
_geom_bond_distance
_geom_bond_site_symmetry_2
Br C2 1.893(5) .
O1 C13 1.361(7) .
O1 C11 1.370(5) .
C1 C2 1.378(6) .
C1 C6 1.398(6) .
C1 C1 1.510(8) 3_556
C2 C3 1.374(6) .
C3 C4 1.366(8) .
C3 H3 0.9300 .
C4 C5 1.376(8) .
C4 H4 0.9300 .
C5 C6 1.397(6) .
C5 H5 0.9300 .
C6 C7 1.478(6) .
C7 C12 1.378(6) .
C7 C8 1.393(6) .
C8 C9 1.362(7) .
C8 H8 0.9300 .
C9 C10 1.375(8) .
C9 H9 0.9300 .
C10 C11 1.391(6) .
C10 H10 0.9300 .
C11 C12 1.399(6) .
C12 C12 1.491(8) 3_556
C13 H13A 0.9600 .
C13 H13B 0.9600 .
C13 H13C 0.9600 .

loop_
_geom_torsion_atom_site_label_1
_geom_torsion_atom_site_label_2
_geom_torsion_atom_site_label_3
_geom_torsion_atom_site_label_4
_geom_torsion
_geom_torsion_site_symmetry_1
_geom_torsion_site_symmetry_4
C6 C1 C2 C3 3.0(7) . .
C1 C1 C2 C3 -175.1(4) 3_556 .
C6 C1 C2 Br -176.0(3) . .
C1 C1 C2 Br 5.9(6) 3_556 .
C1 C2 C3 C4 -0.5(7) . .
Br C2 C3 C4 178.5(4) . .
C2 C3 C4 C5 -1.8(8) . .
C3 C4 C5 C6 1.6(8) . .
C4 C5 C6 C1 0.9(7) . .
C4 C5 C6 C7 -178.6(4) . .
C2 C1 C6 C5 -3.1(6) . .
C1 C1 C6 C5 175.0(4) 3_556 .
C2 C1 C6 C7 176.5(4) . .
C1 C1 C6 C7 -5.4(6) 3_556 .
C5 C6 C7 C12 115.4(5) . .
C1 C6 C7 C12 -64.2(5) . .
C5 C6 C7 C8 -61.5(5) . .
C1 C6 C7 C8 119.0(5) . .
C12 C7 C8 C9 -0.2(6) . .
C6 C7 C8 C9 176.6(4) . .
C7 C8 C9 C10 2.2(7) . .
C8 C9 C10 C11 -2.0(7) . .
C13 O1 C11 C10 12.3(7) . .
C13 O1 C11 C12 -167.8(5) . .
C9 C10 C11 O1 179.8(4) . .
C9 C10 C11 C12 -0.1(7) . .
C8 C7 C12 C11 -1.8(6) . .
C6 C7 C12 C11 -178.6(4) . .
C8 C7 C12 C12 175.0(4) . 3_556
C6 C7 C12 C12 -1.8(6) . 3_556
O1 C11 C12 C7 -178.0(4) . .
C10 C11 C12 C7 1.9(6) . .
O1 C11 C12 C12 5.2(7) . 3_556
C10 C11 C12 C12 -174.9(4) . 3_556
